data_4316110
loop_
_publ_author_name
'Nadia Marino'
'Anthony R. Vortherms'
'Amanda E. Hoffman'
'Robert P. Doyle'

_publ_section_title
;
 Expanding Monomeric Pyrophosphate Complexes beyond Platinum
;
_journal_name_full 'Inorganic Chemistry'
_journal_page_first 6790
_journal_page_last 6792
_journal_paper_doi 10.1021/ic1006007
_journal_volume 49
_journal_year 2010
_chemical_formula_moiety 'C24 H18 Co N4 O7 P2, 4(H2O)'
_chemical_formula_sum 'C24 H26 Co N4 O11 P2'
_chemical_formula_weight 667.36
_chemical_name_systematic
; 
 ? 
;
_space_group_IT_number 2
_symmetry_cell_setting triclinic
_symmetry_space_group_name_Hall '-P 1'
_symmetry_space_group_name_H-M 'P -1'
_atom_sites_solution_hydrogens geom
_atom_sites_solution_primary Patterson
_atom_sites_solution_secondary difmap
_audit_creation_method SHELXL-97
_cell_angle_alpha 80.459(2)
_cell_angle_beta 85.572(2)
_cell_angle_gamma 82.841(2)
_cell_formula_units_Z 2
_cell_length_a 10.3234(10)
_cell_length_b 10.4326(10)
_cell_length_c 12.7456(12)
_cell_measurement_reflns_used 4824
_cell_measurement_temperature 293(2)
_cell_measurement_theta_max 28.29
_cell_measurement_theta_min 2.36
_cell_volume 1340.9(2)
_computing_cell_refinement 'Bruker SMART'
_computing_data_collection 'Bruker SMART'
_computing_data_reduction 'Bruker SAINT'
_computing_molecular_graphics 'Bruker SHELXTL'
_computing_publication_material 'Bruker SHELXTL'
_computing_structure_refinement 'SHELXL-97 (Sheldrick, 1997)'
_computing_structure_solution 'SHELXS-97 (Sheldrick, 1990)'
_diffrn_ambient_temperature 293(2)
_diffrn_measured_fraction_theta_full 0.996
_diffrn_measured_fraction_theta_max 0.996
_diffrn_measurement_device_type 'CCD area detector'
_diffrn_measurement_method 'phi and omega scans'
_diffrn_radiation_monochromator graphite
_diffrn_radiation_source 'fine-focus sealed tube'
_diffrn_radiation_type MoK\a
_diffrn_radiation_wavelength 0.71073
_diffrn_reflns_av_R_equivalents 0.0222
_diffrn_reflns_av_sigmaI/netI 0.0325
_diffrn_reflns_limit_h_max 12
_diffrn_reflns_limit_h_min -12
_diffrn_reflns_limit_k_max 12
_diffrn_reflns_limit_k_min -13
_diffrn_reflns_limit_l_max 15
_diffrn_reflns_limit_l_min -15
_diffrn_reflns_number 11809
_diffrn_reflns_theta_full 26.37
_diffrn_reflns_theta_max 26.37
_diffrn_reflns_theta_min 1.62
_exptl_absorpt_coefficient_mu 0.829
_exptl_absorpt_correction_T_max 0.962
_exptl_absorpt_correction_T_min 0.859
_exptl_absorpt_correction_type empirical
_exptl_absorpt_process_details sadabs
_exptl_crystal_colour orange
_exptl_crystal_density_diffrn 1.653
_exptl_crystal_density_method 'not measured'
_exptl_crystal_description block
_exptl_crystal_F_000 686
_exptl_crystal_size_max 0.20
_exptl_crystal_size_mid 0.15
_exptl_crystal_size_min 0.05
_refine_diff_density_max 1.469
_refine_diff_density_min -0.625
_refine_diff_density_rms 0.099
_refine_ls_extinction_method none
_refine_ls_goodness_of_fit_ref 1.059
_refine_ls_hydrogen_treatment riding
_refine_ls_matrix_type full
_refine_ls_number_parameters 384
_refine_ls_number_reflns 5459
_refine_ls_number_restraints 0
_refine_ls_restrained_S_all 1.059
_refine_ls_R_factor_all 0.0540
_refine_ls_R_factor_gt 0.0464
_refine_ls_shift/su_max 0.000
_refine_ls_shift/su_mean 0.000
_refine_ls_structure_factor_coef Fsqd
_refine_ls_weighting_details 'calc w=1/[\s^2^(Fo^2^)+(0.0616P)^2^+2.2302P] where P=(Fo^2^+2Fc^2^)/3'
_refine_ls_weighting_scheme calc
_refine_ls_wR_factor_gt 0.1184
_refine_ls_wR_factor_ref 0.1236
_reflns_number_gt 4744
_reflns_number_total 5459
_reflns_threshold_expression >2sigma(I)
_cod_data_source_file ic1006007_si_002_1.cif
_cod_data_source_block 1
_cod_database_code 4316110

loop_
_symmetry_equiv_pos_as_xyz
'x, y, z'
'-x, -y, -z'

loop_
_atom_site_label
_atom_site_type_symbol
_atom_site_fract_x
_atom_site_fract_y
_atom_site_fract_z
_atom_site_U_iso_or_equiv
_atom_site_adp_type
_atom_site_occupancy
_atom_site_symmetry_multiplicity
_atom_site_calc_flag
_atom_site_refinement_flags
_atom_site_disorder_assembly
_atom_site_disorder_group
Co1 Co 0.25779(4) 0.14152(4) 0.21253(3) 0.01603(12) Uani 1 1 d . . .
P2 P 0.38527(7) 0.27938(7) -0.01120(6) 0.01554(17) Uani 1 1 d . . .
P1 P 0.40276(7) 0.40663(7) 0.17454(6) 0.01626(17) Uani 1 1 d . . .
O5 O 0.36370(19) 0.15991(19) 0.06841(16) 0.0190(4) Uani 1 1 d . . .
O6 O 0.2901(2) 0.3207(2) -0.09598(17) 0.0220(5) Uani 1 1 d . . .
O7 O 0.52970(19) 0.2605(2) -0.05831(17) 0.0208(4) Uani 1 1 d . . .
H7A H 0.5451 0.3261 -0.1003 0.031 Uiso 1 1 calc R . .
O4 O 0.3814(2) 0.40299(19) 0.05187(16) 0.0198(4) Uani 1 1 d . . .
O1 O 0.3133(2) 0.3183(2) 0.24268(16) 0.0206(4) Uani 1 1 d . . .
O2 O 0.3808(2) 0.5472(2) 0.18881(16) 0.0213(4) Uani 1 1 d . . .
O3 O 0.54862(19) 0.3482(2) 0.19016(17) 0.0216(4) Uani 1 1 d . . .
H3A H 0.5867 0.3996 0.2152 0.032 Uiso 1 1 calc R . .
N4 N 0.0772(2) 0.2406(2) 0.1537(2) 0.0200(5) Uani 1 1 d . . .
N3 N 0.1547(2) -0.0188(2) 0.18597(19) 0.0173(5) Uani 1 1 d . . .
C22 C 0.0396(3) 0.3688(3) 0.1387(3) 0.0248(7) Uani 1 1 d . . .
H22 H 0.0967 0.4246 0.1538 0.030 Uiso 1 1 calc R . .
C21 C -0.0820(3) 0.4231(3) 0.1012(3) 0.0267(7) Uani 1 1 d . . .
H21 H -0.1044 0.5133 0.0917 0.032 Uiso 1 1 calc R . .
C20 C -0.1675(3) 0.3434(3) 0.0786(2) 0.0251(7) Uani 1 1 d . . .
H20 H -0.2484 0.3788 0.0530 0.030 Uiso 1 1 calc R . .
C19 C -0.1324(3) 0.2070(3) 0.0944(2) 0.0217(6) Uani 1 1 d . . .
C18 C -0.2156(3) 0.1157(3) 0.0725(2) 0.0241(7) Uani 1 1 d . . .
H18 H -0.2979 0.1463 0.0476 0.029 Uiso 1 1 calc R . .
C17 C -0.1766(3) -0.0144(3) 0.0875(2) 0.0239(7) Uani 1 1 d . . .
H17 H -0.2318 -0.0716 0.0716 0.029 Uiso 1 1 calc R . .
C16 C -0.0512(3) -0.0655(3) 0.1276(2) 0.0199(6) Uani 1 1 d . . .
C15 C -0.0081(3) -0.2000(3) 0.1487(2) 0.0237(6) Uani 1 1 d . . .
H15 H -0.0617 -0.2610 0.1369 0.028 Uiso 1 1 calc R . .
C14 C 0.1135(3) -0.2409(3) 0.1868(3) 0.0245(7) Uani 1 1 d . . .
H14 H 0.1432 -0.3295 0.2013 0.029 Uiso 1 1 calc R . .
C13 C 0.1922(3) -0.1467(3) 0.2033(2) 0.0222(6) Uani 1 1 d . . .
H13 H 0.2751 -0.1752 0.2278 0.027 Uiso 1 1 calc R . .
C24 C 0.0341(3) 0.0221(3) 0.1486(2) 0.0170(6) Uani 1 1 d . . .
C23 C -0.0071(3) 0.1603(3) 0.1318(2) 0.0180(6) Uani 1 1 d . . .
N2 N 0.1850(3) 0.1138(3) 0.3769(2) 0.0223(5) Uani 1 1 d . . .
N1 N 0.4048(2) 0.0042(2) 0.28521(19) 0.0185(5) Uani 1 1 d . . .
C10 C 0.0790(3) 0.1746(3) 0.4214(3) 0.0305(7) Uani 1 1 d . . .
H10 H 0.0257 0.2371 0.3785 0.037 Uiso 1 1 calc R . .
C9 C 0.0449(4) 0.1472(4) 0.5312(3) 0.0397(9) Uani 1 1 d . . .
H9 H -0.0279 0.1933 0.5608 0.048 Uiso 1 1 calc R . .
C8 C 0.1202(4) 0.0521(4) 0.5938(3) 0.0399(9) Uani 1 1 d . . .
H8 H 0.0974 0.0320 0.6662 0.048 Uiso 1 1 calc R . .
C7 C 0.2319(4) -0.0158(4) 0.5494(3) 0.0321(8) Uani 1 1 d . . .
C6 C 0.3169(4) -0.1157(4) 0.6092(3) 0.0399(10) Uani 1 1 d . . .
H6 H 0.2968 -0.1415 0.6814 0.048 Uiso 1 1 calc R . .
C5 C 0.4257(4) -0.1734(4) 0.5625(3) 0.0378(9) Uani 1 1 d . . .
H5 H 0.4793 -0.2379 0.6032 0.045 Uiso 1 1 calc R . .
C4 C 0.4601(3) -0.1370(3) 0.4513(3) 0.0290(7) Uani 1 1 d . . .
C3 C 0.5716(3) -0.1927(3) 0.3985(3) 0.0305(8) Uani 1 1 d . . .
H3 H 0.6281 -0.2580 0.4356 0.037 Uiso 1 1 calc R . .
C2 C 0.5974(3) -0.1509(3) 0.2919(3) 0.0266(7) Uani 1 1 d . . .
H2 H 0.6709 -0.1878 0.2560 0.032 Uiso 1 1 calc R . .
C1 C 0.5112(3) -0.0514(3) 0.2380(2) 0.0206(6) Uani 1 1 d . . .
H1 H 0.5294 -0.0231 0.1658 0.025 Uiso 1 1 calc R . .
C12 C 0.3784(3) -0.0386(3) 0.3906(2) 0.0215(6) Uani 1 1 d . . .
C11 C 0.2613(3) 0.0216(3) 0.4396(2) 0.0226(6) Uani 1 1 d . . .
O1W O 0.6718(2) 0.5108(2) 0.27455(18) 0.0274(5) Uani 1 1 d . . .
O2W O 0.1737(4) 0.4569(3) 0.3987(3) 0.0671(10) Uani 1 1 d . . .
O3W O 0.8977(4) 0.5125(6) 0.3840(3) 0.1088(18) Uani 1 1 d . . .
O4W O 0.3352(7) 0.6269(7) 0.3851(6) 0.0627(17) Uiso 0.50 1 d P . .
O4WA O 0.4354(14) 0.5403(14) 0.4211(11) 0.059(3) Uiso 0.25 1 d P . .
O4WB O 0.4949(10) 0.4942(10) 0.4615(7) 0.035(2) Uiso 0.25 1 d P . .

loop_
_atom_site_aniso_label
_atom_site_aniso_U_11
_atom_site_aniso_U_22
_atom_site_aniso_U_33
_atom_site_aniso_U_23
_atom_site_aniso_U_13
_atom_site_aniso_U_12
Co1 0.0160(2) 0.0177(2) 0.0143(2) -0.00151(15) 0.00159(14) -0.00478(15)
P2 0.0150(3) 0.0165(4) 0.0142(4) 0.0000(3) 0.0000(3) -0.0023(3)
P1 0.0156(3) 0.0167(4) 0.0163(4) -0.0016(3) 0.0015(3) -0.0041(3)
O5 0.0219(10) 0.0184(10) 0.0163(10) -0.0011(8) 0.0016(8) -0.0040(8)
O6 0.0218(10) 0.0232(11) 0.0203(11) 0.0008(8) -0.0042(8) -0.0038(8)
O7 0.0186(10) 0.0197(10) 0.0212(11) 0.0026(8) 0.0038(8) -0.0016(8)
O4 0.0226(10) 0.0187(10) 0.0171(10) 0.0001(8) -0.0004(8) -0.0026(8)
O1 0.0232(10) 0.0209(10) 0.0187(10) -0.0043(8) 0.0047(8) -0.0079(8)
O2 0.0223(10) 0.0195(10) 0.0221(11) -0.0046(8) 0.0041(8) -0.0045(8)
O3 0.0183(10) 0.0213(11) 0.0250(11) -0.0034(9) -0.0017(8) -0.0016(8)
N4 0.0171(12) 0.0213(13) 0.0208(13) -0.0022(10) 0.0022(10) -0.0025(10)
N3 0.0176(11) 0.0200(12) 0.0142(12) -0.0022(9) 0.0019(9) -0.0046(9)
C22 0.0233(15) 0.0223(15) 0.0282(17) -0.0032(13) 0.0031(13) -0.0045(12)
C21 0.0255(16) 0.0217(16) 0.0287(17) 0.0014(13) 0.0042(13) 0.0031(13)
C20 0.0190(14) 0.0318(17) 0.0210(15) 0.0005(13) 0.0032(12) 0.0025(12)
C19 0.0175(14) 0.0300(16) 0.0162(14) -0.0025(12) 0.0042(11) -0.0016(12)
C18 0.0156(14) 0.0381(18) 0.0178(15) -0.0037(13) 0.0012(11) -0.0028(12)
C17 0.0163(14) 0.0374(18) 0.0199(15) -0.0075(13) 0.0033(11) -0.0092(13)
C16 0.0179(14) 0.0275(16) 0.0152(14) -0.0055(12) 0.0034(11) -0.0066(12)
C15 0.0234(15) 0.0268(16) 0.0243(16) -0.0101(13) 0.0060(12) -0.0124(12)
C14 0.0274(16) 0.0190(15) 0.0276(17) -0.0055(12) 0.0039(13) -0.0056(12)
C13 0.0221(15) 0.0226(15) 0.0214(15) -0.0033(12) 0.0011(12) -0.0024(12)
C24 0.0160(13) 0.0234(15) 0.0115(13) -0.0031(11) 0.0050(10) -0.0050(11)
C23 0.0168(13) 0.0217(15) 0.0147(14) -0.0011(11) 0.0048(11) -0.0048(11)
N2 0.0255(13) 0.0258(13) 0.0181(13) -0.0062(10) 0.0049(10) -0.0124(11)
N1 0.0213(12) 0.0214(12) 0.0134(12) -0.0004(9) -0.0004(9) -0.0087(10)
C10 0.0323(17) 0.0330(18) 0.0301(18) -0.0134(14) 0.0121(14) -0.0155(14)
C9 0.044(2) 0.048(2) 0.034(2) -0.0236(18) 0.0202(17) -0.0239(18)
C8 0.052(2) 0.056(2) 0.0189(17) -0.0137(16) 0.0159(16) -0.035(2)
C7 0.044(2) 0.042(2) 0.0152(15) -0.0046(14) 0.0040(14) -0.0279(16)
C6 0.062(3) 0.049(2) 0.0129(16) 0.0060(15) -0.0049(16) -0.036(2)
C5 0.055(2) 0.039(2) 0.0217(18) 0.0099(15) -0.0131(16) -0.0233(18)
C4 0.0383(19) 0.0296(17) 0.0205(16) 0.0038(13) -0.0095(14) -0.0153(14)
C3 0.0333(18) 0.0252(16) 0.0326(18) 0.0065(14) -0.0149(14) -0.0079(14)
C2 0.0238(15) 0.0245(16) 0.0325(18) -0.0035(13) -0.0069(13) -0.0047(12)
C1 0.0226(15) 0.0233(15) 0.0169(14) -0.0016(11) -0.0011(11) -0.0081(12)
C12 0.0291(16) 0.0229(15) 0.0144(14) 0.0003(11) -0.0031(12) -0.0139(12)
C11 0.0305(16) 0.0271(16) 0.0136(14) -0.0036(12) 0.0020(12) -0.0175(13)
O1W 0.0291(12) 0.0286(12) 0.0246(12) -0.0018(9) -0.0038(9) -0.0061(9)
O2W 0.100(3) 0.060(2) 0.0397(18) -0.0195(15) 0.0047(17) 0.0093(19)
O3W 0.063(2) 0.201(5) 0.073(3) -0.074(3) -0.014(2) 0.020(3)

loop_
_atom_type_symbol
_atom_type_description
_atom_type_scat_dispersion_real
_atom_type_scat_dispersion_imag
_atom_type_scat_source
C C 0.0033 0.0016 'International Tables Vol C Tables 4.2.6.8 and 6.1.1.4'
H H 0.0000 0.0000 'International Tables Vol C Tables 4.2.6.8 and 6.1.1.4'
N N 0.0061 0.0033 'International Tables Vol C Tables 4.2.6.8 and 6.1.1.4'
O O 0.0106 0.0060 'International Tables Vol C Tables 4.2.6.8 and 6.1.1.4'
P P 0.1023 0.0942 'International Tables Vol C Tables 4.2.6.8 and 6.1.1.4'
Co Co 0.3494 0.9721 'International Tables Vol C Tables 4.2.6.8 and 6.1.1.4'

loop_
_geom_angle_atom_site_label_1
_geom_angle_atom_site_label_2
_geom_angle_atom_site_label_3
_geom_angle
_geom_angle_site_symmetry_1
_geom_angle_site_symmetry_3
_geom_angle_publ_flag
O5 Co1 O1 90.77(8) . . ?
O5 Co1 N1 91.95(9) . . ?
O1 Co1 N1 101.61(9) . . ?
O5 Co1 N4 96.55(9) . . ?
O1 Co1 N4 90.72(9) . . ?
N1 Co1 N4 164.93(9) . . ?
O5 Co1 N2 168.44(9) . . ?
O1 Co1 N2 85.70(9) . . ?
N1 Co1 N2 78.03(10) . . ?
N4 Co1 N2 94.50(10) . . ?
O5 Co1 N3 96.35(8) . . ?
O1 Co1 N3 166.70(9) . . ?
N1 Co1 N3 89.39(9) . . ?
N4 Co1 N3 77.35(9) . . ?
N2 Co1 N3 89.36(9) . . ?
O6 P2 O5 117.65(12) . . ?
O6 P2 O7 112.24(12) . . ?
O5 P2 O7 107.47(11) . . ?
O6 P2 O4 105.91(12) . . ?
O5 P2 O4 108.65(11) . . ?
O7 P2 O4 104.01(11) . . ?
O2 P1 O1 115.50(12) . . ?
O2 P1 O3 111.51(12) . . ?
O1 P1 O3 109.51(12) . . ?
O2 P1 O4 106.64(11) . . ?
O1 P1 O4 108.29(11) . . ?
O3 P1 O4 104.75(11) . . ?
P2 O5 Co1 130.25(12) . . ?
P2 O7 H7A 109.5 . . ?
P1 O4 P2 130.21(13) . . ?
P1 O1 Co1 128.08(12) . . ?
P1 O3 H3A 109.5 . . ?
C22 N4 C23 118.0(3) . . ?
C22 N4 Co1 127.6(2) . . ?
C23 N4 Co1 114.32(19) . . ?
C13 N3 C24 117.8(3) . . ?
C13 N3 Co1 129.2(2) . . ?
C24 N3 Co1 113.02(19) . . ?
N4 C22 C21 122.9(3) . . ?
N4 C22 H22 118.5 . . ?
C21 C22 H22 118.5 . . ?
C20 C21 C22 119.7(3) . . ?
C20 C21 H21 120.2 . . ?
C22 C21 H21 120.2 . . ?
C21 C20 C19 119.4(3) . . ?
C21 C20 H20 120.3 . . ?
C19 C20 H20 120.3 . . ?
C20 C19 C23 117.2(3) . . ?
C20 C19 C18 123.4(3) . . ?
C23 C19 C18 119.4(3) . . ?
C17 C18 C19 121.1(3) . . ?
C17 C18 H18 119.4 . . ?
C19 C18 H18 119.4 . . ?
C18 C17 C16 121.0(3) . . ?
C18 C17 H17 119.5 . . ?
C16 C17 H17 119.5 . . ?
C15 C16 C24 117.5(3) . . ?
C15 C16 C17 123.2(3) . . ?
C24 C16 C17 119.3(3) . . ?
C14 C15 C16 119.6(3) . . ?
C14 C15 H15 120.2 . . ?
C16 C15 H15 120.2 . . ?
C15 C14 C13 118.9(3) . . ?
C15 C14 H14 120.6 . . ?
C13 C14 H14 120.6 . . ?
N3 C13 C14 123.5(3) . . ?
N3 C13 H13 118.2 . . ?
C14 C13 H13 118.2 . . ?
N3 C24 C16 122.8(3) . . ?
N3 C24 C23 117.6(3) . . ?
C16 C24 C23 119.6(3) . . ?
N4 C23 C19 122.8(3) . . ?
N4 C23 C24 117.7(3) . . ?
C19 C23 C24 119.5(3) . . ?
C10 N2 C11 118.7(3) . . ?
C10 N2 Co1 128.6(2) . . ?
C11 N2 Co1 112.8(2) . . ?
C1 N1 C12 118.0(3) . . ?
C1 N1 Co1 127.3(2) . . ?
C12 N1 Co1 114.4(2) . . ?
N2 C10 C9 122.0(4) . . ?
N2 C10 H10 119.0 . . ?
C9 C10 H10 119.0 . . ?
C8 C9 C10 119.2(3) . . ?
C8 C9 H9 120.4 . . ?
C10 C9 H9 120.4 . . ?
C9 C8 C7 120.4(3) . . ?
C9 C8 H8 119.8 . . ?
C7 C8 H8 119.8 . . ?
C8 C7 C11 116.5(3) . . ?
C8 C7 C6 124.1(3) . . ?
C11 C7 C6 119.4(3) . . ?
C5 C6 C7 121.1(3) . . ?
C5 C6 H6 119.4 . . ?
C7 C6 H6 119.4 . . ?
C6 C5 C4 121.3(3) . . ?
C6 C5 H5 119.4 . . ?
C4 C5 H5 119.4 . . ?
C3 C4 C12 117.3(3) . . ?
C3 C4 C5 124.0(3) . . ?
C12 C4 C5 118.8(3) . . ?
C2 C3 C4 120.0(3) . . ?
C2 C3 H3 120.0 . . ?
C4 C3 H3 120.0 . . ?
C3 C2 C1 118.9(3) . . ?
C3 C2 H2 120.6 . . ?
C1 C2 H2 120.6 . . ?
N1 C1 C2 123.0(3) . . ?
N1 C1 H1 118.5 . . ?
C2 C1 H1 118.5 . . ?
N1 C12 C4 122.9(3) . . ?
N1 C12 C11 117.0(3) . . ?
C4 C12 C11 120.1(3) . . ?
N2 C11 C7 123.1(3) . . ?
N2 C11 C12 117.6(3) . . ?
C7 C11 C12 119.3(3) . . ?
O4WB O4WA O4W 163.1(17) . . ?
O4WB O4WA O4WB 30.5(12) . 2_666 ?
O4W O4WA O4WB 132.6(10) . 2_666 ?
O4WA O4WB O4WB 123.7(19) . 2_666 ?
O4WA O4WB O4WA 149.5(12) . 2_666 ?
O4WB O4WB O4WA 25.8(9) 2_666 2_666 ?

loop_
_geom_bond_atom_site_label_1
_geom_bond_atom_site_label_2
_geom_bond_distance
_geom_bond_site_symmetry_2
_geom_bond_publ_flag
Co1 O5 2.057(2) . ?
Co1 O1 2.100(2) . ?
Co1 N1 2.109(2) . ?
Co1 N4 2.141(2) . ?
Co1 N2 2.156(3) . ?
Co1 N3 2.175(2) . ?
P2 O6 1.491(2) . ?
P2 O5 1.499(2) . ?
P2 O7 1.565(2) . ?
P2 O4 1.624(2) . ?
P1 O2 1.495(2) . ?
P1 O1 1.509(2) . ?
P1 O3 1.567(2) . ?
P1 O4 1.603(2) . ?
O7 H7A 0.8200 . ?
O3 H3A 0.8200 . ?
N4 C22 1.332(4) . ?
N4 C23 1.354(4) . ?
N3 C13 1.329(4) . ?
N3 C24 1.361(4) . ?
C22 C21 1.396(4) . ?
C22 H22 0.9300 . ?
C21 C20 1.362(5) . ?
C21 H21 0.9300 . ?
C20 C19 1.409(4) . ?
C20 H20 0.9300 . ?
C19 C23 1.414(4) . ?
C19 C18 1.433(4) . ?
C18 C17 1.353(5) . ?
C18 H18 0.9300 . ?
C17 C16 1.436(4) . ?
C17 H17 0.9300 . ?
C16 C15 1.407(4) . ?
C16 C24 1.413(4) . ?
C15 C14 1.374(4) . ?
C15 H15 0.9300 . ?
C14 C13 1.401(4) . ?
C14 H14 0.9300 . ?
C13 H13 0.9300 . ?
C24 C23 1.437(4) . ?
N2 C10 1.331(4) . ?
N2 C11 1.356(4) . ?
N1 C1 1.326(4) . ?
N1 C12 1.361(4) . ?
C10 C9 1.408(5) . ?
C10 H10 0.9300 . ?
C9 C8 1.366(6) . ?
C9 H9 0.9300 . ?
C8 C7 1.408(5) . ?
C8 H8 0.9300 . ?
C7 C11 1.409(4) . ?
C7 C6 1.431(5) . ?
C6 C5 1.351(6) . ?
C6 H6 0.9300 . ?
C5 C4 1.434(5) . ?
C5 H5 0.9300 . ?
C4 C3 1.399(5) . ?
C4 C12 1.410(4) . ?
C3 C2 1.373(5) . ?
C3 H3 0.9300 . ?
C2 C1 1.404(4) . ?
C2 H2 0.9300 . ?
C1 H1 0.9300 . ?
C12 C11 1.439(4) . ?
O4W O4WA 1.341(15) . ?
O4WA O4WB 0.876(14) . ?
O4WA O4WB 1.675(19) 2_666 ?
O4WB O4WB 1.022(18) 2_666 ?
O4WB O4WA 1.675(19) 2_666 ?

loop_
_geom_hbond_atom_site_label_D
_geom_hbond_atom_site_label_H
_geom_hbond_atom_site_label_A
_geom_hbond_distance_DH
_geom_hbond_distance_HA
_geom_hbond_distance_DA
_geom_hbond_angle_DHA
_geom_hbond_site_symmetry_A
O7 H7A O2 0.82 1.80 2.600(3) 166.1 2_665
O3 H3A O1W 0.82 1.83 2.647(3) 178.4 .
